data_1519227
loop_
_publ_author_name
'Threlfall, Terry L.'
'Coles, Simon J.'
'Ward, Suzanna C.'
'Hursthouse, Michael B.'

_publ_section_title
;
 p-acetoamidobenzenesulfonamide-5-chloropyridine
;
_journal_name_full 'Crystal Structure Report Archive'
_journal_page_first 164
_journal_year 1999
_chemical_formula_sum 'C13 H12 Cl N3 O3 S'
_chemical_formula_weight 325.77
_chemical_name_common p-acetoamidobenzenesulfonamido-5-chloropyridine
_chemical_name_systematic
; 
p-acetoamidobenzenesulfonamido-5-chloropyridine 
;
_space_group_IT_number 2
_symmetry_cell_setting triclinic
_symmetry_space_group_name_Hall '-P 1'
_symmetry_space_group_name_H-M 'P -1'
_atom_sites_solution_hydrogens geom
_atom_sites_solution_primary direct
_atom_sites_solution_secondary difmap
_cell_angle_alpha 90.01(3)
_cell_angle_beta 108.24(3)
_cell_angle_gamma 103.77(3)
_cell_formula_units_Z 2
_cell_length_a 7.879(2)
_cell_length_b 9.393(2)
_cell_length_c 10.085(2)
_cell_measurement_temperature 150(2)
_cell_measurement_theta_max 24.99
_cell_measurement_theta_min 2.13
_cell_volume 686.2(3)
_computing_cell_refinement 'DENZO & COLLECT'
_computing_data_collection 'DENZO (Otwinowski & Minor, 1997) & COLLECT (Hooft, 1998)'
_computing_data_reduction 'DENZO & COLLECT'
_computing_molecular_graphics 'Ortep and Platon'
_computing_structure_refinement 'SHELXL-97 (Sheldrick, 1997)'
_computing_structure_solution 'SHELXS-97 (Sheldrick, 1997)'
_diffrn_ambient_temperature 150(2)
_diffrn_detector_area_resol_mean 9.091
_diffrn_measured_fraction_theta_full 0.994
_diffrn_measured_fraction_theta_max 0.994
_diffrn_measurement_device_type 'Nonius KappaCCD'
_diffrn_measurement_method '\f and \w scans'
_diffrn_radiation_monochromator graphite
_diffrn_radiation_source 'Nonius FR591 rotating anode'
_diffrn_radiation_type MoK\a
_diffrn_radiation_wavelength 0.71073
_diffrn_reflns_av_R_equivalents 0.0404
_diffrn_reflns_av_sigmaI/netI 0.0344
_diffrn_reflns_limit_h_max 8
_diffrn_reflns_limit_h_min -9
_diffrn_reflns_limit_k_max 11
_diffrn_reflns_limit_k_min -11
_diffrn_reflns_limit_l_max 11
_diffrn_reflns_limit_l_min -11
_diffrn_reflns_number 8309
_diffrn_reflns_theta_full 24.99
_diffrn_reflns_theta_max 24.99
_diffrn_reflns_theta_min 2.13
_exptl_absorpt_coefficient_mu 0.444
_exptl_absorpt_correction_T_max 0.936
_exptl_absorpt_correction_T_min 0.899
_exptl_absorpt_correction_type multi-scan
_exptl_crystal_colour Colourless
_exptl_crystal_density_diffrn 1.577
_exptl_crystal_density_method 'not measured'
_exptl_crystal_description Block
_exptl_crystal_F_000 336
_exptl_crystal_size_max 0.30
_exptl_crystal_size_mid 0.20
_exptl_crystal_size_min 0.15
_refine_diff_density_max 0.236
_refine_diff_density_min -0.392
_refine_diff_density_rms 0.053
_refine_ls_extinction_method none
_refine_ls_goodness_of_fit_ref 1.111
_refine_ls_hydrogen_treatment mixed
_refine_ls_matrix_type full
_refine_ls_number_parameters 238
_refine_ls_number_reflns 2415
_refine_ls_number_restraints 0
_refine_ls_restrained_S_all 1.111
_refine_ls_R_factor_all 0.0340
_refine_ls_R_factor_gt 0.0313
_refine_ls_shift/su_max 0.001
_refine_ls_shift/su_mean 0.000
_refine_ls_structure_factor_coef Fsqd
_refine_ls_weighting_scheme 'calc w=1/[\s^2^(Fo^2^)+(0.0275P)^2^+0.4581P] where P=(Fo^2^+2Fc^2^)/3'
_refine_ls_wR_factor_gt 0.0782
_refine_ls_wR_factor_ref 0.0806
_reflns_number_gt 2240
_reflns_number_total 2415
_reflns_threshold_expression >2sigma(I)
_cod_data_source_file eCrystal-164.cif
_cod_data_source_block 99scw114
_cod_depositor_comments
;
Citation :
Threlfall, Terry L and Coles, Simon J. and Ward, Suzanna C and 
Hursthouse, Michael B. (1999) 
University of Southampton, Crystal Structure Report Archive. 
(doi:10.5258/ecrystals/164)

More at:
http://ecrystals.chem.soton.ac.uk/164/

The following automatic conversions were performed:

'_symmetry_cell_setting' value 'Triclinic' changed to 'triclinic'
according to the built-in table from CIF Core dictionary named
'cif_core.dic' version 2.4.1 from 2010-06-29.

Automatic conversion script
Id: cif_fix_values 3105 2015-03-04 15:46:00Z robertas 
;
_cod_original_sg_symbol_H-M P-1
_cod_database_code 1519227

loop_
_symmetry_equiv_pos_as_xyz
'x, y, z'
'-x, -y, -z'

loop_
_atom_site_label
_atom_site_type_symbol
_atom_site_fract_x
_atom_site_fract_y
_atom_site_fract_z
_atom_site_U_iso_or_equiv
_atom_site_adp_type
_atom_site_occupancy
_atom_site_calc_flag
_atom_site_refinement_flags
_atom_site_disorder_assembly
_atom_site_disorder_group
Cl1 Cl 0.88284(7) 0.78609(5) 0.87616(5) 0.02934(15) Uani 1 d . . .
S1 S 0.50478(5) 0.03384(5) 0.77324(4) 0.01589(14) Uani 1 d . . .
O1 O 0.59593(16) 0.02968(14) 0.67199(12) 0.0204(3) Uani 1 d . . .
O2 O 0.45651(17) -0.09752(13) 0.84142(13) 0.0210(3) Uani 1 d . . .
O3 O -0.10151(18) 0.38464(16) 0.35352(14) 0.0283(3) Uani 1 d . . .
N1 N -0.1606(2) 0.25735(17) 0.53337(16) 0.0193(3) Uani 1 d . . .
N2 N 0.6375(2) 0.15327(16) 0.90559(16) 0.0180(3) Uani 1 d . . .
N3 N 0.7189(2) 0.35464(17) 0.78035(15) 0.0201(3) Uani 1 d . . .
C1 C -0.3787(3) 0.3882(2) 0.4000(2) 0.0260(4) Uani 1 d . . .
C2 C -0.2001(2) 0.3451(2) 0.42554(18) 0.0196(4) Uani 1 d . . .
C3 C -0.0025(2) 0.20379(18) 0.58397(17) 0.0168(4) Uani 1 d . . .
C4 C 0.1117(2) 0.1932(2) 0.50475(19) 0.0186(4) Uani 1 d . . .
C5 C 0.2659(2) 0.13978(19) 0.56191(18) 0.0178(4) Uani 1 d . . .
C6 C 0.3066(2) 0.09707(18) 0.69728(17) 0.0159(4) Uani 1 d . . .
C7 C 0.1910(2) 0.1033(2) 0.77621(18) 0.0190(4) Uani 1 d . . .
C8 C 0.0368(2) 0.1556(2) 0.71883(18) 0.0183(4) Uani 1 d . . .
C9 C 0.6921(2) 0.30641(19) 0.89752(17) 0.0167(4) Uani 1 d . . .
C10 C 0.7204(3) 0.3973(2) 1.0155(2) 0.0254(4) Uani 1 d . . .
C11 C 0.7795(3) 0.5465(2) 1.0103(2) 0.0270(4) Uani 1 d . . .
C12 C 0.8077(2) 0.5989(2) 0.88901(19) 0.0204(4) Uani 1 d . . .
C13 C 0.7779(2) 0.5012(2) 0.7774(2) 0.0213(4) Uani 1 d . . .
H1A H -0.227(3) 0.245(2) 0.586(2) 0.030(6) Uiso 1 d . . .
H1B H -0.428(3) 0.375(3) 0.478(3) 0.043(7) Uiso 1 d . . .
H1C H -0.468(4) 0.334(3) 0.318(3) 0.050(7) Uiso 1 d . . .
H1D H -0.364(4) 0.485(3) 0.375(3) 0.057(8) Uiso 1 d . . .
H2A H 0.614(3) 0.130(3) 0.982(3) 0.032(6) Uiso 1 d . . .
H4 H 0.085(3) 0.222(2) 0.414(2) 0.027(5) Uiso 1 d . . .
H5 H 0.337(3) 0.131(2) 0.506(2) 0.019(5) Uiso 1 d . . .
H7 H 0.219(3) 0.075(2) 0.870(2) 0.028(5) Uiso 1 d . . .
H8 H -0.041(3) 0.159(2) 0.770(2) 0.022(5) Uiso 1 d . . .
H10 H 0.701(3) 0.357(2) 1.096(2) 0.028(5) Uiso 1 d . . .
H11 H 0.800(3) 0.613(3) 1.090(3) 0.044(7) Uiso 1 d . . .
H13 H 0.796(3) 0.533(2) 0.693(2) 0.024(5) Uiso 1 d . . .

loop_
_atom_site_aniso_label
_atom_site_aniso_U_11
_atom_site_aniso_U_22
_atom_site_aniso_U_33
_atom_site_aniso_U_23
_atom_site_aniso_U_13
_atom_site_aniso_U_12
Cl1 0.0357(3) 0.0162(3) 0.0340(3) 0.00113(19) 0.0114(2) 0.00229(19)
S1 0.0165(2) 0.0142(2) 0.0177(2) 0.00091(17) 0.00706(17) 0.00320(17)
O1 0.0212(6) 0.0218(7) 0.0218(6) 0.0005(5) 0.0108(5) 0.0068(5)
O2 0.0260(7) 0.0142(6) 0.0247(7) 0.0034(5) 0.0114(5) 0.0041(5)
O3 0.0282(7) 0.0355(8) 0.0255(7) 0.0100(6) 0.0124(6) 0.0110(6)
N1 0.0177(8) 0.0223(8) 0.0210(8) 0.0034(6) 0.0095(6) 0.0064(6)
N2 0.0199(8) 0.0165(8) 0.0153(8) 0.0019(6) 0.0050(6) 0.0010(6)
N3 0.0219(8) 0.0187(8) 0.0203(8) 0.0014(6) 0.0093(6) 0.0026(6)
C1 0.0251(10) 0.0265(11) 0.0270(11) 0.0027(9) 0.0063(9) 0.0103(8)
C2 0.0215(9) 0.0170(9) 0.0176(9) -0.0016(7) 0.0038(7) 0.0032(7)
C3 0.0163(8) 0.0124(9) 0.0195(9) -0.0011(7) 0.0052(7) 0.0005(7)
C4 0.0230(9) 0.0180(9) 0.0155(9) 0.0021(7) 0.0076(7) 0.0043(7)
C5 0.0202(9) 0.0157(9) 0.0192(9) -0.0004(7) 0.0106(7) 0.0020(7)
C6 0.0145(8) 0.0127(9) 0.0188(8) -0.0011(7) 0.0052(7) 0.0004(7)
C7 0.0209(9) 0.0205(10) 0.0155(9) 0.0020(7) 0.0069(7) 0.0035(7)
C8 0.0175(9) 0.0199(9) 0.0194(9) -0.0005(7) 0.0099(7) 0.0027(7)
C9 0.0133(8) 0.0179(9) 0.0176(9) 0.0014(7) 0.0035(6) 0.0037(7)
C10 0.0323(11) 0.0255(11) 0.0177(9) 0.0015(8) 0.0100(8) 0.0037(8)
C11 0.0348(11) 0.0222(11) 0.0216(10) -0.0038(8) 0.0085(8) 0.0037(8)
C12 0.0169(9) 0.0167(9) 0.0254(9) 0.0020(7) 0.0046(7) 0.0032(7)
C13 0.0240(9) 0.0188(10) 0.0212(9) 0.0030(7) 0.0092(7) 0.0028(7)

loop_
_atom_type_symbol
_atom_type_description
_atom_type_scat_dispersion_real
_atom_type_scat_dispersion_imag
_atom_type_scat_source
C C 0.0033 0.0016 'International Tables Vol C Tables 4.2.6.8 and 6.1.1.4'
H H 0.0000 0.0000 'International Tables Vol C Tables 4.2.6.8 and 6.1.1.4'
N N 0.0061 0.0033 'International Tables Vol C Tables 4.2.6.8 and 6.1.1.4'
O O 0.0106 0.0060 'International Tables Vol C Tables 4.2.6.8 and 6.1.1.4'
S S 0.1246 0.1234 'International Tables Vol C Tables 4.2.6.8 and 6.1.1.4'
Cl Cl 0.1484 0.1585 'International Tables Vol C Tables 4.2.6.8 and 6.1.1.4'

loop_
_geom_angle_atom_site_label_1
_geom_angle_atom_site_label_2
_geom_angle_atom_site_label_3
_geom_angle
_geom_angle_site_symmetry_1
_geom_angle_site_symmetry_3
O1 S1 O2 118.97(8) . .
O1 S1 N2 110.06(8) . .
O2 S1 N2 102.71(8) . .
O1 S1 C6 108.81(8) . .
O2 S1 C6 109.07(8) . .
N2 S1 C6 106.48(8) . .
C2 N1 C3 127.46(15) . .
C9 N2 S1 124.98(12) . .
C9 N3 C13 117.04(16) . .
O3 C2 N1 123.62(16) . .
O3 C2 C1 121.77(17) . .
N1 C2 C1 114.60(16) . .
C4 C3 C8 119.61(16) . .
C4 C3 N1 123.04(16) . .
C8 C3 N1 117.32(15) . .
C5 C4 C3 119.81(16) . .
C4 C5 C6 119.93(16) . .
C5 C6 C7 120.84(16) . .
C5 C6 S1 120.60(13) . .
C7 C6 S1 118.56(13) . .
C8 C7 C6 119.15(16) . .
C7 C8 C3 120.61(16) . .
N3 C9 C10 124.13(17) . .
N3 C9 N2 118.25(16) . .
C10 C9 N2 117.58(16) . .
C11 C10 C9 118.05(18) . .
C10 C11 C12 118.66(18) . .
C13 C12 C11 119.57(17) . .
C13 C12 Cl1 119.58(14) . .
C11 C12 Cl1 120.84(15) . .
N3 C13 C12 122.53(17) . .

loop_
_geom_bond_atom_site_label_1
_geom_bond_atom_site_label_2
_geom_bond_distance
_geom_bond_site_symmetry_2
Cl1 C12 1.7357(19) .
S1 O1 1.4256(13) .
S1 O2 1.4425(13) .
S1 N2 1.6434(17) .
S1 C6 1.7526(17) .
O3 C2 1.219(2) .
N1 C2 1.368(2) .
N1 C3 1.402(2) .
N2 C9 1.410(2) .
N3 C9 1.326(2) .
N3 C13 1.348(2) .
C1 C2 1.501(3) .
C3 C4 1.396(2) .
C3 C8 1.398(3) .
C4 C5 1.383(3) .
C5 C6 1.384(2) .
C6 C7 1.395(2) .
C7 C8 1.377(3) .
C9 C10 1.392(3) .
C10 C11 1.374(3) .
C11 C12 1.381(3) .
C12 C13 1.377(3) .
